data_9009804
loop_
_publ_author_name
'Schnering, H. G.'
'Nesper, R.'
'Pelshenke, H.'

_publ_section_title
;
 Sn21Cl16(OH)14O6, das sogenannte basische zinn(II)-clorid
;
_journal_name_full 'Zeitschrift fur Naturforschung B'
_journal_page_first 1551
_journal_page_last 1560
_journal_volume 36
_journal_year 1981
_chemical_compound_source Synthetic
_chemical_formula_sum 'Cl16 H14 O20 Sn21'
_chemical_name_mineral Abhurite
_space_group_IT_number 155
_symmetry_space_group_name_Hall 'R 3 2"'
_symmetry_space_group_name_H-M 'R 3 2 :H'
_cell_angle_alpha 90
_cell_angle_beta 90
_cell_angle_gamma 120
_cell_length_a 10.018
_cell_length_b 10.018
_cell_length_c 44.03
_cell_formula_units_Z 3
_cell_volume 3826.849
_database_code_amcsd 0015835
_exptl_crystal_density_diffrn 4.418
_cod_original_sg_symbol_H-M 'R 3 2'
_cod_original_formula_sum 'Sn21 Cl16 O20 H14'
_cod_database_code 9009804

loop_
_space_group_symop_operation_xyz
x,y,z
2/3+x,1/3+y,1/3+z
1/3+x,2/3+y,2/3+z
-x,-x+y,-z
2/3-x,1/3-x+y,1/3-z
1/3-x,2/3-x+y,2/3-z
y,x,-z
2/3+y,1/3+x,1/3-z
1/3+y,2/3+x,2/3-z
x-y,-y,-z
2/3+x-y,1/3-y,1/3-z
1/3+x-y,2/3-y,2/3-z
-y,x-y,z
2/3-y,1/3+x-y,1/3+z
1/3-y,2/3+x-y,2/3+z
-x+y,-x,z
2/3-x+y,1/3-x,1/3+z
1/3-x+y,2/3-x,2/3+z

loop_
_atom_site_aniso_label
_atom_site_aniso_U_11
_atom_site_aniso_U_22
_atom_site_aniso_U_33
_atom_site_aniso_U_12
_atom_site_aniso_U_13
_atom_site_aniso_U_23
Sn1 0.01950 0.01950 0.00850 0.00975 0.00000 0.00000
Sn2 0.02260 0.02260 0.00640 0.01130 0.00000 0.00000
Sn3 0.02000 0.02000 0.00860 0.01000 0.00000 0.00000
Sn4 0.01510 0.01830 0.04200 0.00755 -0.00140 -0.00280
Sn5 0.01200 0.01890 0.01850 0.00760 -0.00080 0.00170
Sn6 0.02520 0.01900 0.02260 0.00990 0.01090 0.01000
Cl1 0.04300 0.04300 0.01420 0.02150 0.00000 0.00000
Cl2 0.02480 0.02980 0.01860 0.01490 0.00640 0.01280
Cl3 0.01180 0.01090 0.01700 0.00410 -0.00250 0.00070
Cl4 0.01650 0.01770 0.02350 0.01010 -0.00630 -0.00730

loop_
_atom_site_label
_atom_site_fract_x
_atom_site_fract_y
_atom_site_fract_z
_atom_site_U_iso_or_equiv
Sn1 0.00000 0.00000 0.30310 0.01450
Sn2 0.00000 0.00000 0.06860 0.01510
Sn3 0.00000 0.00000 0.59110 0.01510
Sn4 0.73340 0.00000 0.00000 0.02600
Sn5 0.59260 0.66880 0.90500 0.01550
Sn6 0.22230 0.18400 0.86960 0.02220
Cl1 0.00000 0.00000 0.50000 0.03360
Cl2 0.36800 0.00000 0.50000 0.02250
Cl3 0.33200 0.00400 0.95950 0.01600
Cl4 0.32800 0.33000 0.93400 0.02010
O1 0.00000 0.00000 0.15500 0.02310
O2 0.17000 0.02000 0.10310 0.02330
O3 0.83300 0.33100 0.89240 0.01630
O4 0.16700 0.66100 0.00050 0.02150
H1 0.00000 0.00000 0.19000 0.04000
H2 0.82000 0.45000 0.98000 0.04000
H3 0.84000 0.40000 0.87000 0.04000

loop_
_cod_related_entry_id
_cod_related_entry_database
_cod_related_entry_code
1 AMCSD 0015835
